data_7244883
loop_
_publ_author_name
'Xu, Jie'
'Liu, Jiangjun'
'Chen, Gang'
'Xiong, Baojian'
'Zhang, Xuemei'
'Lian, Zhong'

_publ_section_title
;
 Palladium-catalysed difluoroolefination of benzyl tosylates toward the
 synthesis of gem-difluoro-2-trifluromethyl styrene derivatives
;
_journal_issue 21
_journal_name_full 'RSC Advances'
_journal_page_first 12983
_journal_page_last 12987
_journal_paper_doi 10.1039/D2RA02473J
_journal_volume 12
_journal_year 2022
_chemical_formula_moiety 'C13 H6 Br F5'
_chemical_formula_sum 'C13 H6 Br F5'
_chemical_formula_weight 337.09
_space_group_crystal_system monoclinic
_space_group_IT_number 14
_space_group_name_Hall '-P 2ybc'
_space_group_name_H-M_alt 'P 1 21/c 1'
_atom_sites_solution_hydrogens geom
_atom_sites_solution_primary dual
_audit_creation_date 2021-03-23
_audit_creation_method
;
Olex2 1.2
(compiled 2018.05.29 svn.r3508 for OlexSys, GUI svn.r5506)
;
_audit_update_record
;
2021-04-01 deposited with the CCDC.	2022-04-21 downloaded from the CCDC.
;
_cell_angle_alpha 90
_cell_angle_beta 103.106(11)
_cell_angle_gamma 90
_cell_formula_units_Z 4
_cell_length_a 19.4671(16)
_cell_length_b 5.8892(8)
_cell_length_c 10.9041(12)
_cell_measurement_reflns_used 989
_cell_measurement_temperature 293(2)
_cell_measurement_theta_max 24.2300
_cell_measurement_theta_min 3.9020
_cell_volume 1217.5(2)
_computing_cell_refinement
;
CrysAlisPro, Agilent Technologies,
Version 1.171.37.34 (release 22-05-2014 CrysAlis171 .NET)
(compiled May 22 2014,16:03:01)
;
_computing_data_collection
;
CrysAlisPro, Agilent Technologies,
Version 1.171.37.34 (release 22-05-2014 CrysAlis171 .NET)
(compiled May 22 2014,16:03:01)
;
_computing_data_reduction
;
CrysAlisPro, Agilent Technologies,
Version 1.171.37.34 (release 22-05-2014 CrysAlis171 .NET)
(compiled May 22 2014,16:03:01)
;
_computing_molecular_graphics 'Olex2 (Dolomanov et al., 2009)'
_computing_publication_material 'Olex2 (Dolomanov et al., 2009)'
_computing_structure_refinement 'ShelXL (Sheldrick, 2015)'
_computing_structure_solution 'ShelXT (Sheldrick, 2015)'
_diffrn_ambient_temperature 293.15
_diffrn_detector 'CCD plate'
_diffrn_detector_area_resol_mean 16.0874
_diffrn_detector_type Eos
_diffrn_measured_fraction_theta_full 0.999
_diffrn_measured_fraction_theta_max 0.999
_diffrn_measurement_details
;
#__ type_ start__ end____ width___ exp.time_
  1 omega  -35.00   53.00   1.0000   12.5000
omega____ theta____ kappa____ phi______ frames
    -      -15.6336   38.0000  -60.0000 88

#__ type_ start__ end____ width___ exp.time_
  2 omega  -70.00  -31.00   1.0000   12.5000
omega____ theta____ kappa____ phi______ frames
    -      -15.6336  -57.0000  120.0000 39

#__ type_ start__ end____ width___ exp.time_
  3 omega   36.00   90.00   1.0000   12.5000
omega____ theta____ kappa____ phi______ frames
    -       17.6648  178.0000  150.0000 54

#__ type_ start__ end____ width___ exp.time_
  4 omega   42.00   85.00   1.0000   12.5000
omega____ theta____ kappa____ phi______ frames
    -       17.6648  178.0000   90.0000 43
;
_diffrn_measurement_device 'four-circle diffractometer'
_diffrn_measurement_device_type 'Xcalibur, Eos'
_diffrn_measurement_method '\w scans'
_diffrn_orient_matrix_UB_11 -0.0305306000
_diffrn_orient_matrix_UB_12 0.0577061000
_diffrn_orient_matrix_UB_13 0.0086685000
_diffrn_orient_matrix_UB_21 0.0057802000
_diffrn_orient_matrix_UB_22 0.0869094000
_diffrn_orient_matrix_UB_23 -0.0415253000
_diffrn_orient_matrix_UB_31 -0.0207759000
_diffrn_orient_matrix_UB_32 -0.0604735000
_diffrn_orient_matrix_UB_33 -0.0515636000
_diffrn_radiation_monochromator graphite
_diffrn_radiation_probe x-ray
_diffrn_radiation_type MoK\a
_diffrn_radiation_wavelength 0.71073
_diffrn_reflns_av_R_equivalents 0.0479
_diffrn_reflns_av_unetI/netI 0.1146
_diffrn_reflns_Laue_measured_fraction_full 0.999
_diffrn_reflns_Laue_measured_fraction_max 0.999
_diffrn_reflns_limit_h_max 16
_diffrn_reflns_limit_h_min -24
_diffrn_reflns_limit_k_max 5
_diffrn_reflns_limit_k_min -7
_diffrn_reflns_limit_l_max 13
_diffrn_reflns_limit_l_min -13
_diffrn_reflns_number 5024
_diffrn_reflns_point_group_measured_fraction_full 0.999
_diffrn_reflns_point_group_measured_fraction_max 0.999
_diffrn_reflns_theta_full 25.242
_diffrn_reflns_theta_max 26.367
_diffrn_reflns_theta_min 3.223
_diffrn_source 'Enhance (Mo) X-ray Source'
_exptl_absorpt_coefficient_mu 3.420
_exptl_absorpt_correction_T_max 1.00000
_exptl_absorpt_correction_T_min 0.15691
_exptl_absorpt_correction_type multi-scan
_exptl_absorpt_process_details
;
CrysAlisPro, Agilent Technologies,
Version 1.171.37.34 (release 22-05-2014 CrysAlis171 .NET)
(compiled May 22 2014,16:03:01)
Empirical absorption correction using spherical harmonics,
 implemented in SCALE3 ABSPACK scaling algorithm.
;
_exptl_crystal_density_diffrn 1.839
_exptl_crystal_density_method 'not measured'
_exptl_crystal_F_000 656
_exptl_crystal_size_max 0.35
_exptl_crystal_size_mid 0.3
_exptl_crystal_size_min 0.25
_refine_diff_density_max 0.676
_refine_diff_density_min -0.477
_refine_diff_density_rms 0.092
_refine_ls_extinction_method none
_refine_ls_goodness_of_fit_ref 0.988
_refine_ls_hydrogen_treatment constr
_refine_ls_matrix_type full
_refine_ls_number_parameters 172
_refine_ls_number_reflns 2488
_refine_ls_number_restraints 0
_refine_ls_restrained_S_all 0.988
_refine_ls_R_factor_all 0.1767
_refine_ls_R_factor_gt 0.0680
_refine_ls_shift/su_max 0.001
_refine_ls_shift/su_mean 0.000
_refine_ls_structure_factor_coef Fsqd
_refine_ls_weighting_details 'w=1/[\s^2^(Fo^2^)+(0.0767P)^2^] where P=(Fo^2^+2Fc^2^)/3'
_refine_ls_weighting_scheme calc
_refine_ls_wR_factor_gt 0.1502
_refine_ls_wR_factor_ref 0.2072
_reflns_Friedel_coverage 0.000
_reflns_number_gt 1053
_reflns_number_total 2488
_reflns_threshold_expression 'I > 2\s(I)'
_cod_data_source_file d2ra02473j2.cif
_cod_data_source_block 210323_s1_xj
_cod_database_code 7244883
_shelx_shelxl_version_number 2018/3
_chemical_oxdiff_formula c12h12n2o3br1
_shelx_space_group_comment
;
The symmetry employed for this shelxl refinement is uniquely defined
by the following loop, which should always be used as a source of
symmetry information in preference to the above space-group names.
They are only intended as comments.
;
_shelx_estimated_absorpt_t_max 0.482
_shelx_estimated_absorpt_t_min 0.381
_reflns_odcompleteness_completeness 99.71
_reflns_odcompleteness_iscentric 1
_reflns_odcompleteness_theta 26.32
_olex2_refinement_description
;
1. Fixed Uiso
 At 1.2 times of:
  All C(H) groups
2.a Aromatic/amide H refined with riding coordinates:
 C2(H2), C3(H3), C6(H6), C7(H7), C8(H8), C9(H9)
;
_olex2_submission_special_instructions 'No special instructions were received'

loop_
_space_group_symop_operation_xyz
'x, y, z'
'-x, y+1/2, -z+1/2'
'-x, -y, -z'
'x, -y-1/2, z-1/2'

loop_
_atom_site_label
_atom_site_type_symbol
_atom_site_fract_x
_atom_site_fract_y
_atom_site_fract_z
_atom_site_U_iso_or_equiv
_atom_site_adp_type
_atom_site_occupancy
_atom_site_site_symmetry_order
_atom_site_calc_flag
_atom_site_refinement_flags_posn
_atom_site_refinement_flags_adp
_atom_site_refinement_flags_occupancy
_atom_site_disorder_assembly
_atom_site_disorder_group
Br1 Br 0.05170(4) 0.23606(17) 0.09619(10) 0.0895(5) Uani 1 1 d . . . . .
F1 F 0.4762(2) 0.2746(8) 0.4427(5) 0.0816(16) Uani 1 1 d . . . . .
F2 F 0.4026(3) 0.0268(9) 0.3732(6) 0.114(2) Uani 1 1 d . . . . .
F3 F 0.3828(4) 0.2569(12) 0.5056(5) 0.150(3) Uani 1 1 d . . . . .
F4 F 0.4708(2) 0.5838(9) 0.2795(4) 0.0747(13) Uani 1 1 d . . . . .
F5 F 0.3722(2) 0.6789(7) 0.1610(4) 0.0665(13) Uani 1 1 d . . . . .
C1 C 0.1484(4) 0.2897(13) 0.1637(7) 0.054(2) Uani 1 1 d . . . . .
C2 C 0.1957(4) 0.1534(13) 0.1307(6) 0.054(2) Uani 1 1 d . . . . .
H2 H 0.180170 0.033280 0.076119 0.065 Uiso 1 1 calc R . . . .
C3 C 0.2681(4) 0.1867(12) 0.1763(6) 0.0454(17) Uani 1 1 d . . . . .
H3 H 0.300121 0.091075 0.150450 0.054 Uiso 1 1 calc R . . . .
C4 C 0.2921(3) 0.3607(12) 0.2593(6) 0.0419(16) Uani 1 1 d . . . . .
C5 C 0.2436(3) 0.5074(11) 0.2973(5) 0.0404(16) Uani 1 1 d . . . . .
C6 C 0.2650(4) 0.6888(12) 0.3838(6) 0.0491(19) Uani 1 1 d . . . . .
H6 H 0.312793 0.710574 0.418344 0.059 Uiso 1 1 calc R . . . .
C7 C 0.2176(4) 0.8304(14) 0.4171(7) 0.065(2) Uani 1 1 d . . . . .
H7 H 0.233053 0.948632 0.473064 0.078 Uiso 1 1 calc R . . . .
C8 C 0.1458(5) 0.7996(14) 0.3676(7) 0.065(2) Uani 1 1 d . . . . .
H8 H 0.113562 0.897618 0.391059 0.078 Uiso 1 1 calc R . . . .
C9 C 0.1222(4) 0.6285(15) 0.2858(7) 0.061(2) Uani 1 1 d . . . . .
H9 H 0.074063 0.612235 0.253017 0.073 Uiso 1 1 calc R . . . .
C10 C 0.1693(3) 0.4756(12) 0.2498(6) 0.0463(17) Uani 1 1 d . . . . .
C11 C 0.3695(3) 0.3906(12) 0.3046(6) 0.0424(16) Uani 1 1 d . . . . .
C12 C 0.4080(4) 0.2467(14) 0.4063(7) 0.059(2) Uani 1 1 d . . . . .
C13 C 0.4033(3) 0.5427(14) 0.2538(6) 0.0507(19) Uani 1 1 d . . . . .

loop_
_atom_site_aniso_label
_atom_site_aniso_U_11
_atom_site_aniso_U_22
_atom_site_aniso_U_33
_atom_site_aniso_U_23
_atom_site_aniso_U_13
_atom_site_aniso_U_12
Br1 0.0528(6) 0.0982(10) 0.1068(8) -0.0063(6) -0.0041(5) -0.0131(5)
F1 0.061(3) 0.089(4) 0.084(3) 0.014(3) -0.007(3) 0.000(2)
F2 0.111(4) 0.067(4) 0.139(5) 0.030(4) -0.023(4) -0.007(3)
F3 0.149(5) 0.239(9) 0.081(4) 0.090(5) 0.066(4) 0.119(5)
F4 0.065(3) 0.080(4) 0.080(3) 0.009(3) 0.019(2) -0.014(3)
F5 0.082(3) 0.061(3) 0.056(2) 0.014(2) 0.012(2) -0.006(2)
C1 0.053(4) 0.052(5) 0.054(4) 0.016(4) 0.005(4) -0.003(4)
C2 0.068(5) 0.041(5) 0.053(4) -0.005(4) 0.011(4) -0.011(4)
C3 0.053(4) 0.039(4) 0.046(4) -0.002(3) 0.015(3) -0.004(3)
C4 0.054(4) 0.034(4) 0.038(3) 0.000(3) 0.011(3) -0.004(3)
C5 0.059(4) 0.032(4) 0.030(3) 0.012(3) 0.011(3) -0.005(3)
C6 0.055(4) 0.049(5) 0.042(4) -0.007(3) 0.009(3) -0.008(4)
C7 0.085(6) 0.051(5) 0.060(5) -0.010(4) 0.021(4) 0.007(5)
C8 0.077(6) 0.054(5) 0.067(5) -0.001(4) 0.023(5) 0.014(4)
C9 0.051(4) 0.070(6) 0.061(5) 0.015(5) 0.012(4) 0.002(4)
C10 0.055(4) 0.040(4) 0.047(4) 0.012(3) 0.018(3) 0.002(4)
C11 0.050(4) 0.042(4) 0.038(4) -0.011(3) 0.017(3) -0.009(3)
C12 0.064(5) 0.061(6) 0.051(4) 0.009(4) 0.010(4) -0.005(5)
C13 0.043(4) 0.061(5) 0.048(4) -0.009(4) 0.010(3) -0.005(4)

loop_
_atom_type_symbol
_atom_type_description
_atom_type_scat_dispersion_real
_atom_type_scat_dispersion_imag
_atom_type_scat_source
C C 0.0033 0.0016 'International Tables Vol C Tables 4.2.6.8 and 6.1.1.4'
H H 0.0000 0.0000 'International Tables Vol C Tables 4.2.6.8 and 6.1.1.4'
Br Br -0.2901 2.4595 'International Tables Vol C Tables 4.2.6.8 and 6.1.1.4'
F F 0.0171 0.0103 'International Tables Vol C Tables 4.2.6.8 and 6.1.1.4'

loop_
_geom_angle_atom_site_label_1
_geom_angle_atom_site_label_2
_geom_angle_atom_site_label_3
_geom_angle
_geom_angle_site_symmetry_1
_geom_angle_site_symmetry_3
_geom_angle_publ_flag
C2 C1 Br1 118.9(6) . . ?
C2 C1 C10 121.7(7) . . ?
C10 C1 Br1 119.4(6) . . ?
C1 C2 C3 121.5(7) . . ?
C4 C3 C2 120.1(7) . . ?
C3 C4 C5 120.0(6) . . ?
C3 C4 C11 118.3(6) . . ?
C5 C4 C11 121.7(6) . . ?
C4 C5 C6 122.7(6) . . ?
C4 C5 C10 120.1(6) . . ?
C6 C5 C10 117.2(6) . . ?
C7 C6 C5 121.7(7) . . ?
C6 C7 C8 120.1(7) . . ?
C9 C8 C7 120.8(8) . . ?
C8 C9 C10 121.1(7) . . ?
C5 C10 C1 116.6(6) . . ?
C9 C10 C1 124.4(7) . . ?
C9 C10 C5 119.0(6) . . ?
C12 C11 C4 119.4(6) . . ?
C13 C11 C4 120.7(6) . . ?
C13 C11 C12 119.9(6) . . ?
F1 C12 F2 102.4(7) . . ?
F1 C12 C11 117.9(7) . . ?
F2 C12 C11 111.1(6) . . ?
F3 C12 F1 107.0(7) . . ?
F3 C12 F2 104.5(8) . . ?
F3 C12 C11 112.6(7) . . ?
F4 C13 F5 108.3(6) . . ?
F4 C13 C11 128.1(7) . . ?
C11 C13 F5 123.5(6) . . ?

loop_
_geom_bond_atom_site_label_1
_geom_bond_atom_site_label_2
_geom_bond_distance
_geom_bond_site_symmetry_2
_geom_bond_publ_flag
Br1 C1 1.886(7) . ?
F1 C12 1.307(9) . ?
F2 C12 1.342(9) . ?
F3 C12 1.287(10) . ?
F4 C13 1.302(7) . ?
F5 C13 1.326(8) . ?
C1 C2 1.330(10) . ?
C1 C10 1.439(9) . ?
C2 C3 1.398(9) . ?
C3 C4 1.377(9) . ?
C4 C5 1.408(9) . ?
C4 C11 1.486(8) . ?
C5 C6 1.423(9) . ?
C5 C10 1.434(8) . ?
C6 C7 1.353(10) . ?
C7 C8 1.391(10) . ?
C8 C9 1.354(10) . ?
C9 C10 1.403(10) . ?
C11 C12 1.460(10) . ?
C11 C13 1.306(9) . ?

loop_
_geom_torsion_atom_site_label_1
_geom_torsion_atom_site_label_2
_geom_torsion_atom_site_label_3
_geom_torsion_atom_site_label_4
_geom_torsion
_geom_torsion_site_symmetry_1
_geom_torsion_site_symmetry_2
_geom_torsion_site_symmetry_3
_geom_torsion_site_symmetry_4
_geom_torsion_publ_flag
Br1 C1 C2 C3 179.1(5) . . . . ?
Br1 C1 C10 C5 -179.8(4) . . . . ?
Br1 C1 C10 C9 -2.0(9) . . . . ?
C1 C2 C3 C4 1.4(11) . . . . ?
C2 C1 C10 C5 0.5(10) . . . . ?
C2 C1 C10 C9 178.3(7) . . . . ?
C2 C3 C4 C5 -0.8(10) . . . . ?
C2 C3 C4 C11 -179.6(6) . . . . ?
C3 C4 C5 C6 179.3(6) . . . . ?
C3 C4 C5 C10 0.1(9) . . . . ?
C3 C4 C11 C12 -80.6(8) . . . . ?
C3 C4 C11 C13 99.0(8) . . . . ?
C4 C5 C6 C7 178.7(7) . . . . ?
C4 C5 C10 C1 0.1(9) . . . . ?
C4 C5 C10 C9 -177.9(6) . . . . ?
C4 C11 C12 F1 178.9(6) . . . . ?
C4 C11 C12 F2 61.2(9) . . . . ?
C4 C11 C12 F3 -55.6(10) . . . . ?
C4 C11 C13 F4 -177.3(6) . . . . ?
C4 C11 C13 F5 0.2(11) . . . . ?
C5 C4 C11 C12 100.7(8) . . . . ?
C5 C4 C11 C13 -79.8(8) . . . . ?
C5 C6 C7 C8 0.7(12) . . . . ?
C6 C5 C10 C1 -179.2(6) . . . . ?
C6 C5 C10 C9 2.8(9) . . . . ?
C6 C7 C8 C9 -0.1(12) . . . . ?
C7 C8 C9 C10 0.9(12) . . . . ?
C8 C9 C10 C1 179.9(7) . . . . ?
C8 C9 C10 C5 -2.3(10) . . . . ?
C10 C1 C2 C3 -1.2(11) . . . . ?
C10 C5 C6 C7 -2.1(10) . . . . ?
C11 C4 C5 C6 -1.9(9) . . . . ?
C11 C4 C5 C10 178.9(6) . . . . ?
C12 C11 C13 F4 2.2(11) . . . . ?
C12 C11 C13 F5 179.7(6) . . . . ?
C13 C11 C12 F1 -0.6(11) . . . . ?
C13 C11 C12 F2 -118.3(8) . . . . ?
C13 C11 C12 F3 124.8(9) . . . . ?
